data_2243323
loop_
_publ_author_name
'Anstey, Mitchell R.'
'Bost, John L.'
'Grumman, Anna S.'
'Kennedy, Nicholas D.'
'Whited, Matthew T.'

_publ_section_title
;
 Crystal structures of
 <i>trans</i>-acetyldicarbonyl(\h^5^-cyclopentadienyl)(1,3,5-triaza-7-phosphaadamantane)molybdenum(II)
 and
 <i>trans</i>-acetyldicarbonyl(\h^5^-cyclopentadienyl)(3,7-diacetyl-1,3,7-triaza-5-phosphabicyclo[3.3.1]nonane)molybdenum(II)
;
_journal_issue 4
_journal_name_full 'Acta Crystallographica Section E'
_journal_page_first 547
_journal_page_last 551
_journal_paper_doi 10.1107/S2056989020003679
_journal_volume 76
_journal_year 2020
_chemical_formula_iupac '[Mo (C5 H5) (C2 H3 O1) (C9 H16 N3 O2 P) (C O)2]'
_chemical_formula_moiety 'C18 H24 Mo N3 O5 P'
_chemical_formula_sum 'C18 H24 Mo N3 O5 P'
_chemical_formula_weight 489.31
_chemical_name_systematic
<i>trans</i>-Acetyldicarbonyl(\h^5^-cyclopentadienyl)(3,7-diacetyl-1,3,7-triaza-5-phosphabicyclo[3.3.1]nonane)molybdenum(II)
_space_group_crystal_system monoclinic
_space_group_IT_number 14
_space_group_name_Hall '-P 2yn'
_space_group_name_H-M_alt 'P 1 21/n 1'
_atom_sites_solution_hydrogens geom
_atom_sites_solution_primary dual
_atom_sites_solution_secondary difmap
_audit_creation_method
;
Olex2 1.2
(compiled 2018.05.29 svn.r3508 for OlexSys, GUI svn.r5506)
;
_cell_angle_alpha 90
_cell_angle_beta 113.224(4)
_cell_angle_gamma 90
_cell_formula_units_Z 4
_cell_length_a 12.8674(4)
_cell_length_b 11.6366(3)
_cell_length_c 14.4655(5)
_cell_measurement_reflns_used 13952
_cell_measurement_temperature 99.97(13)
_cell_measurement_theta_max 31.0170
_cell_measurement_theta_min 2.4950
_cell_volume 1990.45(12)
_computing_cell_refinement
;
CrysAlisPro (Rigaku, 2019)
;
_computing_data_collection
;
CrysAlisPro (Rigaku, 2019)
;
_computing_data_reduction
;
CrysAlisPro (Rigaku, 2019)
;
_computing_molecular_graphics
;
Mercury (Macrae <i>et al.</i>,  2020)
;
_computing_publication_material
;
publCIF (Westrip, 2010)
;
_computing_structure_refinement
;
<i>SHELXL2018/3</i> (Sheldrick, 2015b)
;
_computing_structure_solution
;
<i>SHELXT2014/5</i> (Sheldrick, 2015a)
;
_diffrn_ambient_temperature 99.97(13)
_diffrn_detector 'Hybrid Pixel Array Detector'
_diffrn_detector_area_resol_mean 5.8140
_diffrn_measured_fraction_theta_full 0.999
_diffrn_measured_fraction_theta_max 0.999
_diffrn_measurement_device 'four-circle diffractometer'
_diffrn_measurement_device_type 'Rigaku XtaLAB Synergy, Single source at offset/far, Pilatus 200K'
_diffrn_measurement_method '\w scans'
_diffrn_radiation_monochromator mirror
_diffrn_radiation_probe x-ray
_diffrn_radiation_type 'Mo K\a'
_diffrn_radiation_wavelength 0.71073
_diffrn_reflns_av_R_equivalents 0.0438
_diffrn_reflns_av_unetI/netI 0.0253
_diffrn_reflns_limit_h_max 16
_diffrn_reflns_limit_h_min -16
_diffrn_reflns_limit_k_max 15
_diffrn_reflns_limit_k_min -15
_diffrn_reflns_limit_l_max 19
_diffrn_reflns_limit_l_min -19
_diffrn_reflns_number 38060
_diffrn_reflns_theta_full 25.000
_diffrn_reflns_theta_max 27.876
_diffrn_reflns_theta_min 2.326
_diffrn_source 'micro-focus sealed X-ray tube'
_diffrn_standards_number 0
_exptl_absorpt_coefficient_mu 0.774
_exptl_absorpt_correction_T_max 1.00000
_exptl_absorpt_correction_T_min 0.86831
_exptl_absorpt_correction_type multi-scan
_exptl_absorpt_process_details
;
(CrysAlisPro; Rigaku, 2019)
;
_exptl_crystal_colour 'clear colorless'
_exptl_crystal_density_diffrn 1.633
_exptl_crystal_description plate
_exptl_crystal_F_000 1000
_exptl_crystal_size_max 0.17
_exptl_crystal_size_mid 0.1
_exptl_crystal_size_min 0.02
_refine_diff_density_max 0.572
_refine_diff_density_min -0.373
_refine_ls_extinction_method none
_refine_ls_goodness_of_fit_ref 1.094
_refine_ls_hydrogen_treatment constr
_refine_ls_matrix_type full
_refine_ls_number_parameters 256
_refine_ls_number_reflns 4726
_refine_ls_number_restraints 0
_refine_ls_restrained_S_all 1.094
_refine_ls_R_factor_all 0.0355
_refine_ls_R_factor_gt 0.0276
_refine_ls_shift/su_max 0.002
_refine_ls_shift/su_mean 0.000
_refine_ls_structure_factor_coef Fsqd
_refine_ls_weighting_details 'w=1/[\s^2^(Fo^2^)+(0.0017P)^2^+3.9699P] where P=(Fo^2^+2Fc^2^)/3'
_refine_ls_weighting_scheme calc
_refine_ls_wR_factor_gt 0.0586
_refine_ls_wR_factor_ref 0.0609
_reflns_number_gt 4075
_reflns_number_total 4726
_reflns_threshold_expression 'I > 2\s(I)'
_cod_data_source_file zl2775sup1.cif
_cod_data_source_block 2
_cod_database_code 2243323
_shelx_space_group_comment
;
The symmetry employed for this shelxl refinement is uniquely defined
by the following loop, which should always be used as a source of
symmetry information in preference to the above space-group names.
They are only intended as comments.
;

loop_
_space_group_symop_operation_xyz
'x, y, z'
'-x+1/2, y+1/2, -z+1/2'
'-x, -y, -z'
'x-1/2, -y-1/2, z-1/2'

loop_
_atom_site_type_symbol
_atom_site_label
_atom_site_fract_x
_atom_site_fract_y
_atom_site_fract_z
_atom_site_U_iso_or_equiv
_atom_site_adp_type
_atom_site_calc_flag
_atom_site_occupancy
_atom_site_disorder_assembly
_atom_site_disorder_group
Mo Mo1 0.63575(2) 0.25030(2) 0.30169(2) 0.01028(5) Uani d 1 . .
P P1 0.47121(4) 0.22642(5) 0.34228(4) 0.01101(11) Uani d 1 . .
O O1 0.52463(17) 0.49328(16) 0.25544(15) 0.0312(4) Uani d 1 . .
O O2 0.50920(15) 0.07353(16) 0.13206(13) 0.0270(4) Uani d 1 . .
O O3 0.75732(14) 0.33298(15) 0.17091(12) 0.0209(4) Uani d 1 . .
O O4 0.30320(15) 0.49974(15) 0.41980(13) 0.0242(4) Uani d 1 . .
O O5 0.14095(13) 0.34628(14) 0.16401(12) 0.0195(3) Uani d 1 . .
N N1 0.36745(16) 0.31852(17) 0.46343(14) 0.0165(4) Uani d 1 . .
N N2 0.35305(15) 0.11049(16) 0.43014(13) 0.0135(4) Uani d 1 . .
N N3 0.23918(15) 0.20618(16) 0.27035(14) 0.0147(4) Uani d 1 . .
C C1 0.5628(2) 0.4017(2) 0.26999(18) 0.0185(5) Uani d 1 . .
C C2 0.55033(19) 0.1431(2) 0.19267(17) 0.0173(5) Uani d 1 . .
C C3 0.66223(19) 0.3187(2) 0.16760(16) 0.0163(4) Uani d 1 . .
C C4 0.5638(2) 0.3496(2) 0.06996(18) 0.0239(5) Uani d 1 . .
H H4A 0.519961 0.281951 0.041945 0.036 Uiso calc 1 . .
H H4B 0.592380 0.380455 0.023061 0.036 Uiso calc 1 . .
H H4C 0.516914 0.405872 0.083315 0.036 Uiso calc 1 . .
C C5 0.76382(19) 0.1081(2) 0.39905(17) 0.0197(5) Uani d 1 . .
H H5 0.748692 0.030017 0.387962 0.024 Uiso calc 1 . .
C C6 0.73813(19) 0.1777(2) 0.46709(16) 0.0179(5) Uani d 1 . .
H H6 0.702176 0.153239 0.508153 0.022 Uiso calc 1 . .
C C7 0.77602(19) 0.2908(2) 0.46259(17) 0.0184(5) Uani d 1 . .
H H7 0.770231 0.353153 0.500496 0.022 Uiso calc 1 . .
C C8 0.82445(18) 0.2920(2) 0.38987(17) 0.0188(5) Uani d 1 . .
H H8 0.855613 0.355473 0.371134 0.023 Uiso calc 1 . .
C C9 0.81675(19) 0.1787(2) 0.35077(17) 0.0192(5) Uani d 1 . .
H H9 0.842145 0.155039 0.301873 0.023 Uiso calc 1 . .
C C10 0.4569(2) 0.3377(2) 0.42664(18) 0.0184(5) Uani d 1 . .
H H10A 0.528327 0.344180 0.484207 0.022 Uiso calc 1 . .
H H10B 0.442864 0.410721 0.391445 0.022 Uiso calc 1 . .
C C11 0.45578(18) 0.09925(19) 0.41018(16) 0.0135(4) Uani d 1 . .
H H11A 0.450942 0.030898 0.370298 0.016 Uiso calc 1 . .
H H11B 0.521186 0.091764 0.473140 0.016 Uiso calc 1 . .
C C12 0.33213(18) 0.2198(2) 0.23700(17) 0.0168(5) Uani d 1 . .
H H12A 0.320423 0.289683 0.197633 0.020 Uiso calc 1 . .
H H12B 0.331263 0.155760 0.193769 0.020 Uiso calc 1 . .
C C13 0.3622(2) 0.2021(2) 0.50113(17) 0.0170(5) Uani d 1 . .
H H13A 0.429693 0.189409 0.561541 0.020 Uiso calc 1 . .
H H13B 0.297707 0.197899 0.519767 0.020 Uiso calc 1 . .
C C14 0.25059(18) 0.10856(19) 0.33896(17) 0.0151(4) Uani d 1 . .
H H14A 0.185886 0.108202 0.357482 0.018 Uiso calc 1 . .
H H14B 0.248845 0.037642 0.303134 0.018 Uiso calc 1 . .
C C15 0.29827(19) 0.4079(2) 0.46058(17) 0.0176(5) Uani d 1 . .
C C16 0.2176(2) 0.3947(2) 0.5127(2) 0.0250(5) Uani d 1 . .
H H16A 0.259315 0.397149 0.584258 0.037 Uiso calc 1 . .
H H16B 0.178938 0.322462 0.494274 0.037 Uiso calc 1 . .
H H16C 0.163490 0.456177 0.492731 0.037 Uiso calc 1 . .
C C17 0.14790(18) 0.27602(19) 0.22978(16) 0.0152(4) Uani d 1 . .
C C18 0.05350(19) 0.2655(2) 0.26638(18) 0.0216(5) Uani d 1 . .
H H18A 0.010423 0.335387 0.252252 0.032 Uiso calc 1 . .
H H18B 0.084905 0.251691 0.337578 0.032 Uiso calc 1 . .
H H18C 0.005112 0.202610 0.232574 0.032 Uiso calc 1 . .

loop_
_atom_site_aniso_label
_atom_site_aniso_U_11
_atom_site_aniso_U_22
_atom_site_aniso_U_33
_atom_site_aniso_U_12
_atom_site_aniso_U_13
_atom_site_aniso_U_23
Mo1 0.00936(8) 0.01073(9) 0.01029(8) 0.00077(7) 0.00339(6) 0.00039(7)
P1 0.0108(2) 0.0103(3) 0.0115(2) 0.00093(19) 0.0039(2) 0.00144(19)
O1 0.0374(11) 0.0174(9) 0.0469(12) 0.0094(8) 0.0253(10) 0.0102(8)
O2 0.0255(9) 0.0273(10) 0.0249(9) -0.0042(8) 0.0063(8) -0.0112(8)
O3 0.0181(8) 0.0268(9) 0.0193(8) -0.0005(7) 0.0088(7) 0.0017(7)
O4 0.0283(9) 0.0172(9) 0.0308(10) 0.0027(7) 0.0158(8) 0.0035(7)
O5 0.0175(8) 0.0192(9) 0.0203(8) 0.0031(7) 0.0059(7) 0.0087(7)
N1 0.0185(9) 0.0144(10) 0.0204(10) -0.0016(7) 0.0117(8) -0.0020(7)
N2 0.0118(9) 0.0135(9) 0.0143(9) 0.0015(7) 0.0042(7) 0.0042(7)
N3 0.0113(8) 0.0164(9) 0.0155(9) 0.0001(7) 0.0041(7) 0.0037(7)
C1 0.0183(11) 0.0194(12) 0.0197(11) -0.0009(9) 0.0096(9) 0.0032(9)
C2 0.0144(10) 0.0199(12) 0.0179(11) 0.0017(9) 0.0066(9) 0.0013(9)
C3 0.0192(11) 0.0156(11) 0.0136(10) -0.0007(9) 0.0060(9) -0.0003(8)
C4 0.0195(12) 0.0338(14) 0.0164(11) -0.0006(10) 0.0048(10) 0.0068(10)
C5 0.0172(11) 0.0161(12) 0.0193(11) 0.0047(9) 0.0002(9) 0.0023(9)
C6 0.0122(10) 0.0251(12) 0.0126(10) 0.0029(9) 0.0008(8) 0.0057(9)
C7 0.0170(11) 0.0209(12) 0.0132(10) 0.0007(9) 0.0016(9) -0.0031(9)
C8 0.0101(10) 0.0258(12) 0.0164(11) -0.0005(9) 0.0008(9) 0.0027(9)
C9 0.0120(10) 0.0280(13) 0.0154(11) 0.0058(9) 0.0031(9) -0.0007(9)
C10 0.0219(12) 0.0134(11) 0.0248(12) -0.0041(9) 0.0144(10) -0.0041(9)
C11 0.0122(10) 0.0121(10) 0.0146(10) 0.0015(8) 0.0037(8) 0.0032(8)
C12 0.0127(10) 0.0217(12) 0.0152(10) 0.0020(8) 0.0048(8) 0.0041(8)
C13 0.0183(11) 0.0187(11) 0.0154(11) 0.0013(9) 0.0081(9) 0.0032(9)
C14 0.0120(10) 0.0131(11) 0.0179(11) -0.0006(8) 0.0034(9) 0.0038(8)
C15 0.0177(11) 0.0194(12) 0.0147(10) -0.0006(9) 0.0054(9) -0.0025(9)
C16 0.0245(13) 0.0229(13) 0.0336(14) 0.0066(10) 0.0180(11) 0.0043(10)
C17 0.0122(10) 0.0151(11) 0.0150(10) 0.0003(8) 0.0019(8) -0.0007(8)
C18 0.0156(10) 0.0251(13) 0.0252(12) 0.0051(10) 0.0091(9) 0.0079(10)

loop_
_atom_type_symbol
_atom_type_description
_atom_type_scat_dispersion_real
_atom_type_scat_dispersion_imag
_atom_type_scat_source
C C 0.0033 0.0016 'International Tables Vol C Tables 4.2.6.8 and 6.1.1.4'
H H 0.0000 0.0000 'International Tables Vol C Tables 4.2.6.8 and 6.1.1.4'
Mo Mo -1.6832 0.6857 'International Tables Vol C Tables 4.2.6.8 and 6.1.1.4'
N N 0.0061 0.0033 'International Tables Vol C Tables 4.2.6.8 and 6.1.1.4'
O O 0.0106 0.0060 'International Tables Vol C Tables 4.2.6.8 and 6.1.1.4'
P P 0.1023 0.0942 'International Tables Vol C Tables 4.2.6.8 and 6.1.1.4'

loop_
_geom_angle_atom_site_label_1
_geom_angle_atom_site_label_2
_geom_angle_atom_site_label_3
_geom_angle_site_symmetry_1
_geom_angle_site_symmetry_3
_geom_angle
_geom_angle_publ_flag
C1 Mo1 P1 . . 77.10(7) yes
C1 Mo1 C2 . . 108.47(10) yes
C1 Mo1 C3 . . 72.63(9) yes
C1 Mo1 C5 . . 157.27(9) ?
C1 Mo1 C6 . . 125.17(9) ?
C1 Mo1 C7 . . 99.22(9) ?
C1 Mo1 C8 . . 104.03(9) ?
C1 Mo1 C9 . . 136.72(9) ?
C2 Mo1 P1 . . 81.75(7) yes
C2 Mo1 C3 . . 76.10(9) yes
C2 Mo1 C5 . . 94.08(9) ?
C2 Mo1 C6 . . 119.45(9) ?
C2 Mo1 C7 . . 151.96(9) ?
C2 Mo1 C8 . . 135.18(9) ?
C2 Mo1 C9 . . 101.20(9) ?
C3 Mo1 P1 . . 133.99(6) yes
C3 Mo1 C5 . . 117.05(8) ?
C3 Mo1 C6 . . 141.34(8) ?
C3 Mo1 C7 . . 117.61(8) ?
C3 Mo1 C8 . . 85.28(8) ?
C3 Mo1 C9 . . 85.13(8) ?
C5 Mo1 P1 . . 104.19(6) ?
C5 Mo1 C6 . . 34.54(8) ?
C6 Mo1 P1 . . 84.62(6) ?
C7 Mo1 P1 . . 100.66(6) ?
C7 Mo1 C5 . . 58.09(8) ?
C7 Mo1 C6 . . 34.64(8) ?
C8 Mo1 P1 . . 136.01(6) ?
C8 Mo1 C5 . . 58.94(9) ?
C8 Mo1 C6 . . 58.33(8) ?
C8 Mo1 C7 . . 35.35(8) ?
C8 Mo1 C9 . . 35.95(9) ?
C9 Mo1 P1 . . 139.10(6) ?
C9 Mo1 C5 . . 35.20(9) ?
C9 Mo1 C6 . . 58.12(8) ?
C9 Mo1 C7 . . 58.84(8) ?
C10 P1 Mo1 . . 113.94(8) ?
C11 P1 Mo1 . . 120.83(7) ?
C11 P1 C10 . . 98.79(11) ?
C11 P1 C12 . . 97.73(10) ?
C12 P1 Mo1 . . 117.51(7) ?
C12 P1 C10 . . 105.05(11) ?
C10 N1 C13 . . 115.65(18) ?
C15 N1 C10 . . 118.14(19) ?
C15 N1 C13 . . 126.21(19) ?
C13 N2 C11 . . 112.11(17) ?
C14 N2 C11 . . 112.71(17) ?
C14 N2 C13 . . 116.44(18) ?
C12 N3 C14 . . 115.27(17) ?
C17 N3 C12 . . 118.24(18) ?
C17 N3 C14 . . 126.23(19) ?
O1 C1 Mo1 . . 176.4(2) ?
O2 C2 Mo1 . . 173.5(2) ?
O3 C3 Mo1 . . 120.51(16) ?
O3 C3 C4 . . 117.4(2) ?
C4 C3 Mo1 . . 122.10(16) ?
C3 C4 H4A . . 109.5 ?
C3 C4 H4B . . 109.5 ?
C3 C4 H4C . . 109.5 ?
H4A C4 H4B . . 109.5 ?
H4A C4 H4C . . 109.5 ?
H4B C4 H4C . . 109.5 ?
Mo1 C5 H5 . . 122.1 ?
C6 C5 Mo1 . . 73.39(13) ?
C6 C5 H5 . . 126.2 ?
C6 C5 C9 . . 107.6(2) ?
C9 C5 Mo1 . . 70.03(13) ?
C9 C5 H5 . . 126.2 ?
Mo1 C6 H6 . . 122.2 ?
C5 C6 Mo1 . . 72.07(13) ?
C5 C6 H6 . . 125.6 ?
C5 C6 C7 . . 108.8(2) ?
C7 C6 Mo1 . . 71.84(13) ?
C7 C6 H6 . . 125.6 ?
Mo1 C7 H7 . . 121.9 ?
C6 C7 Mo1 . . 73.52(13) ?
C6 C7 H7 . . 126.2 ?
C6 C7 C8 . . 107.7(2) ?
C8 C7 Mo1 . . 70.12(12) ?
C8 C7 H7 . . 126.2 ?
Mo1 C8 H8 . . 119.1 ?
C7 C8 Mo1 . . 74.54(13) ?
C7 C8 H8 . . 126.2 ?
C7 C8 C9 . . 107.6(2) ?
C9 C8 Mo1 . . 72.05(13) ?
C9 C8 H8 . . 126.2 ?
Mo1 C9 H9 . . 119.2 ?
C5 C9 Mo1 . . 74.77(13) ?
C5 C9 C8 . . 108.3(2) ?
C5 C9 H9 . . 125.9 ?
C8 C9 Mo1 . . 72.00(13) ?
C8 C9 H9 . . 125.9 ?
P1 C10 H10A . . 108.4 ?
P1 C10 H10B . . 108.4 ?
N1 C10 P1 . . 115.67(16) ?
N1 C10 H10A . . 108.4 ?
N1 C10 H10B . . 108.4 ?
H10A C10 H10B . . 107.4 ?
P1 C11 H11A . . 109.8 ?
P1 C11 H11B . . 109.8 ?
N2 C11 P1 . . 109.32(14) ?
N2 C11 H11A . . 109.8 ?
N2 C11 H11B . . 109.8 ?
H11A C11 H11B . . 108.3 ?
P1 C12 H12A . . 109.0 ?
P1 C12 H12B . . 109.0 ?
N3 C12 P1 . . 112.74(15) ?
N3 C12 H12A . . 109.0 ?
N3 C12 H12B . . 109.0 ?
H12A C12 H12B . . 107.8 ?
N1 C13 H13A . . 108.6 ?
N1 C13 H13B . . 108.6 ?
N2 C13 N1 . . 114.62(18) ?
N2 C13 H13A . . 108.6 ?
N2 C13 H13B . . 108.6 ?
H13A C13 H13B . . 107.6 ?
N2 C14 N3 . . 114.37(18) ?
N2 C14 H14A . . 108.7 ?
N2 C14 H14B . . 108.7 ?
N3 C14 H14A . . 108.7 ?
N3 C14 H14B . . 108.7 ?
H14A C14 H14B . . 107.6 ?
O4 C15 N1 . . 121.4(2) ?
O4 C15 C16 . . 120.1(2) ?
N1 C15 C16 . . 118.5(2) ?
C15 C16 H16A . . 109.5 ?
C15 C16 H16B . . 109.5 ?
C15 C16 H16C . . 109.5 ?
H16A C16 H16B . . 109.5 ?
H16A C16 H16C . . 109.5 ?
H16B C16 H16C . . 109.5 ?
O5 C17 N3 . . 121.3(2) ?
O5 C17 C18 . . 120.1(2) ?
N3 C17 C18 . . 118.6(2) ?
C17 C18 H18A . . 109.5 ?
C17 C18 H18B . . 109.5 ?
C17 C18 H18C . . 109.5 ?
H18A C18 H18B . . 109.5 ?
H18A C18 H18C . . 109.5 ?
H18B C18 H18C . . 109.5 ?

loop_
_geom_bond_atom_site_label_1
_geom_bond_atom_site_label_2
_geom_bond_site_symmetry_2
_geom_bond_distance
_geom_bond_publ_flag
Mo1 P1 . 2.4258(6) yes
Mo1 C1 . 1.964(2) yes
Mo1 C2 . 1.971(2) yes
Mo1 C3 . 2.243(2) yes
Mo1 C5 . 2.368(2) ?
Mo1 C6 . 2.385(2) ?
Mo1 C7 . 2.363(2) ?
Mo1 C8 . 2.306(2) ?
Mo1 C9 . 2.306(2) ?
P1 C10 . 1.838(2) ?
P1 C11 . 1.830(2) ?
P1 C12 . 1.838(2) ?
O1 C1 . 1.157(3) ?
O2 C2 . 1.157(3) ?
O3 C3 . 1.217(3) ?
O4 C15 . 1.234(3) ?
O5 C17 . 1.231(3) ?
N1 C10 . 1.463(3) ?
N1 C13 . 1.471(3) ?
N1 C15 . 1.359(3) ?
N2 C11 . 1.466(3) ?
N2 C13 . 1.453(3) ?
N2 C14 . 1.451(3) ?
N3 C12 . 1.464(3) ?
N3 C14 . 1.477(3) ?
N3 C17 . 1.357(3) ?
C3 C4 . 1.522(3) ?
C4 H4A . 0.9600 ?
C4 H4B . 0.9600 ?
C4 H4C . 0.9600 ?
C5 H5 . 0.9300 ?
C5 C6 . 1.411(3) ?
C5 C9 . 1.415(3) ?
C6 H6 . 0.9300 ?
C6 C7 . 1.413(3) ?
C7 H7 . 0.9300 ?
C7 C8 . 1.419(3) ?
C8 H8 . 0.9300 ?
C8 C9 . 1.423(3) ?
C9 H9 . 0.9300 ?
C10 H10A . 0.9700 ?
C10 H10B . 0.9700 ?
C11 H11A . 0.9700 ?
C11 H11B . 0.9700 ?
C12 H12A . 0.9700 ?
C12 H12B . 0.9700 ?
C13 H13A . 0.9700 ?
C13 H13B . 0.9700 ?
C14 H14A . 0.9700 ?
C14 H14B . 0.9700 ?
C15 C16 . 1.512(3) ?
C16 H16A . 0.9600 ?
C16 H16B . 0.9600 ?
C16 H16C . 0.9600 ?
C17 C18 . 1.509(3) ?
C18 H18A . 0.9600 ?
C18 H18B . 0.9600 ?
C18 H18C . 0.9600 ?

loop_
_geom_hbond_atom_site_label_D
_geom_hbond_atom_site_label_H
_geom_hbond_atom_site_label_A
_geom_hbond_site_symmetry_A
_geom_hbond_distance_DH
_geom_hbond_distance_HA
_geom_hbond_distance_DA
_geom_hbond_angle_DHA
_geom_hbond_publ_flag
C7 H7 O4 3_666 0.93 2.45 3.353(3) 163.2 yes
C11 H11A O5 2_545 0.97 2.41 3.211(3) 139.9 yes
C12 H12B O4 2_545 0.97 2.60 3.409(3) 141.3 yes
C13 H13A O5 4_666 0.97 2.57 3.474(3) 156.0 yes
C13 H13B O3 4_566 0.97 2.46 3.261(3) 139.2 yes

loop_
_geom_torsion_atom_site_label_1
_geom_torsion_atom_site_label_2
_geom_torsion_atom_site_label_3
_geom_torsion_atom_site_label_4
_geom_torsion_site_symmetry_1
_geom_torsion_site_symmetry_2
_geom_torsion_site_symmetry_3
_geom_torsion_site_symmetry_4
_geom_torsion
_geom_torsion_publ_flag
Mo1 P1 C10 N1 . . . . -172.38(14) ?
Mo1 P1 C11 N2 . . . . 176.42(11) ?
Mo1 P1 C12 N3 . . . . -179.56(13) ?
Mo1 C5 C6 C7 . . . . -62.85(16) ?
Mo1 C5 C9 C8 . . . . 64.72(15) ?
Mo1 C6 C7 C8 . . . . -62.18(15) ?
Mo1 C7 C8 C9 . . . . -64.94(15) ?
Mo1 C8 C9 C5 . . . . -66.55(15) ?
C5 C6 C7 Mo1 . . . . 63.00(15) ?
C5 C6 C7 C8 . . . . 0.8(2) ?
C6 C5 C9 Mo1 . . . . -64.27(15) ?
C6 C5 C9 C8 . . . . 0.5(2) ?
C6 C7 C8 Mo1 . . . . 64.41(15) ?
C6 C7 C8 C9 . . . . -0.5(2) ?
C7 C8 C9 Mo1 . . . . 66.60(15) ?
C7 C8 C9 C5 . . . . 0.0(2) ?
C9 C5 C6 Mo1 . . . . 62.07(15) ?
C9 C5 C6 C7 . . . . -0.8(2) ?
C10 P1 C11 N2 . . . . 51.64(16) ?
C10 P1 C12 N3 . . . . -51.70(19) ?
C10 N1 C13 N2 . . . . -55.1(3) ?
C10 N1 C15 O4 . . . . 6.6(3) ?
C10 N1 C15 C16 . . . . -170.7(2) ?
C11 P1 C10 N1 . . . . -42.89(19) ?
C11 P1 C12 N3 . . . . 49.62(18) ?
C11 N2 C13 N1 . . . . 67.4(2) ?
C11 N2 C14 N3 . . . . -64.3(2) ?
C12 P1 C10 N1 . . . . 57.6(2) ?
C12 P1 C11 N2 . . . . -54.99(16) ?
C12 N3 C14 N2 . . . . 57.2(3) ?
C12 N3 C17 O5 . . . . 2.6(3) ?
C12 N3 C17 C18 . . . . -177.9(2) ?
C13 N1 C10 P1 . . . . 46.5(2) ?
C13 N1 C15 O4 . . . . -173.8(2) ?
C13 N1 C15 C16 . . . . 8.8(3) ?
C13 N2 C11 P1 . . . . -67.49(19) ?
C13 N2 C14 N3 . . . . 67.3(2) ?
C14 N2 C11 P1 . . . . 66.2(2) ?
C14 N2 C13 N1 . . . . -64.5(2) ?
C14 N3 C12 P1 . . . . -53.5(2) ?
C14 N3 C17 O5 . . . . -171.1(2) ?
C14 N3 C17 C18 . . . . 8.4(3) ?
C15 N1 C10 P1 . . . . -133.89(18) ?
C15 N1 C13 N2 . . . . 125.4(2) ?
C17 N3 C12 P1 . . . . 132.06(18) ?
C17 N3 C14 N2 . . . . -128.9(2) ?

_cod_database_fobs_code 2243323
